data_7245899
loop_
_publ_author_name
'Ding, Lujia'
'Ge, Ruirong'
'Wang, Pengcheng'
'Li, Dongxue'
'Lin, Qiuhan'
'Lu, Ming'
'Xu, Yuangang'

_publ_section_title
;
 A series of N-trinitromethyl-substituted polynitro-pyrazoles:
 high-energy-density materials with positive oxygen balances
;
_journal_issue 51
_journal_name_full 'RSC Advances'
_journal_page_first 33304
_journal_page_last 33312
_journal_paper_doi 10.1039/D2RA06149J
_journal_volume 12
_journal_year 2022
_chemical_formula_moiety 'C5 H3 N9 O12'
_chemical_formula_sum 'C5 H3 N9 O12'
_chemical_formula_weight 381.16
_space_group_crystal_system orthorhombic
_space_group_IT_number 61
_space_group_name_Hall '-P 2ac 2ab'
_space_group_name_H-M_alt 'P b c a'
_atom_sites_solution_hydrogens geom
_atom_sites_solution_primary dual
_audit_creation_date 2021-11-04
_audit_creation_method
;
Olex2 1.2
(compiled 2018.05.29 svn.r3508 for OlexSys, GUI svn.r5506)
;
_audit_update_record
;
2022-02-15 deposited with the CCDC.	2022-11-15 downloaded from the CCDC.
;
_cell_angle_alpha 90
_cell_angle_beta 90
_cell_angle_gamma 90
_cell_formula_units_Z 8
_cell_length_a 6.2349(6)
_cell_length_b 19.5174(18)
_cell_length_c 21.975(2)
_cell_measurement_reflns_used 1335
_cell_measurement_temperature 150
_cell_measurement_theta_max 24.445
_cell_measurement_theta_min 2.284
_cell_volume 2674.1(4)
_computing_cell_refinement 'SAINT V8.40A (?, 2016)'
_computing_data_reduction 'SAINT V8.40A (?, 2016)'
_computing_molecular_graphics 'Olex2 (Dolomanov et al., 2009)'
_computing_publication_material 'Olex2 (Dolomanov et al., 2009)'
_computing_structure_refinement 'ShelXL (Sheldrick, 2015)'
_computing_structure_solution 'ShelXT (Sheldrick, 2015)'
_diffrn_ambient_temperature 150.0
_diffrn_measured_fraction_theta_full 0.990
_diffrn_measured_fraction_theta_max 0.988
_diffrn_measurement_device_type 'D8 VENTURE '
_diffrn_radiation_type MoK\a
_diffrn_radiation_wavelength 0.71073
_diffrn_reflns_av_R_equivalents 0.0764
_diffrn_reflns_av_unetI/netI 0.0613
_diffrn_reflns_Laue_measured_fraction_full 0.990
_diffrn_reflns_Laue_measured_fraction_max 0.988
_diffrn_reflns_limit_h_max 7
_diffrn_reflns_limit_h_min -7
_diffrn_reflns_limit_k_max 22
_diffrn_reflns_limit_k_min -24
_diffrn_reflns_limit_l_max 27
_diffrn_reflns_limit_l_min -27
_diffrn_reflns_number 11892
_diffrn_reflns_point_group_measured_fraction_full 0.990
_diffrn_reflns_point_group_measured_fraction_max 0.988
_diffrn_reflns_theta_full 25.242
_diffrn_reflns_theta_max 26.382
_diffrn_reflns_theta_min 2.087
_exptl_absorpt_coefficient_mu 0.187
_exptl_absorpt_correction_T_max 0.0452
_exptl_absorpt_correction_T_min 0.0245
_exptl_absorpt_correction_type multi-scan
_exptl_absorpt_process_details
'SADABS-2016/2 (Bruker,2016/2) was used for absorption correction. wR2(int) was 0.0761 before and 0.0492 after correction. The Ratio of minimum to maximum transmission is 0.5420. The \l/2 correction factor is Not present.'
_exptl_crystal_colour colourless
_exptl_crystal_colour_primary colourless
_exptl_crystal_density_diffrn 1.894
_exptl_crystal_description needle
_exptl_crystal_F_000 1536
_exptl_crystal_size_max 0.12
_exptl_crystal_size_mid 0.04
_exptl_crystal_size_min 0.02
_refine_diff_density_max 0.293
_refine_diff_density_min -0.347
_refine_diff_density_rms 0.065
_refine_ls_extinction_method none
_refine_ls_goodness_of_fit_ref 1.048
_refine_ls_hydrogen_treatment constr
_refine_ls_matrix_type full
_refine_ls_number_parameters 245
_refine_ls_number_reflns 2702
_refine_ls_number_restraints 243
_refine_ls_restrained_S_all 1.019
_refine_ls_R_factor_all 0.1281
_refine_ls_R_factor_gt 0.0607
_refine_ls_shift/su_max 0.000
_refine_ls_shift/su_mean 0.000
_refine_ls_structure_factor_coef Fsqd
_refine_ls_weighting_details 'w=1/[\s^2^(Fo^2^)+(0.0478P)^2^+3.7423P] where P=(Fo^2^+2Fc^2^)/3'
_refine_ls_weighting_scheme calc
_refine_ls_wR_factor_gt 0.1246
_refine_ls_wR_factor_ref 0.1615
_reflns_Friedel_coverage 0.000
_reflns_number_gt 1507
_reflns_number_total 2702
_reflns_threshold_expression 'I > 2\s(I)'
_cod_data_source_file d2ra06149j2.cif
_cod_data_source_block dlj002_0m
_cod_database_code 7245899
_shelx_shelxl_version_number 2018/3
_shelx_space_group_comment
;
The symmetry employed for this shelxl refinement is uniquely defined
by the following loop, which should always be used as a source of
symmetry information in preference to the above space-group names.
They are only intended as comments.
;
_shelx_estimated_absorpt_t_max 0.996
_shelx_estimated_absorpt_t_min 0.978
_olex2_refinement_description
;
1. Fixed Uiso
 At 1.5 times of:
  All C(H,H,H) groups
2. Rigid bond restraints
 All non-hydrogen atoms
 with sigma for 1-2 distances of 0.01 and sigma for 1-3 distances of 0.01
3. Uiso/Uaniso restraints and constraints
All non-hydrogen atoms have similar U: within 2A with sigma of 0.04 and sigma
for terminal atoms of 0.08
4. Others
 Fixed Sof: O8(0.5) O9(0.5)
5.a Idealised Me refined as rotating group:
 C4(H4A,H4B,H4C)
;
_olex2_submission_special_instructions 'No special instructions were received'

loop_
_space_group_symop_operation_xyz
'x, y, z'
'-x+1/2, -y, z+1/2'
'-x, y+1/2, -z+1/2'
'x+1/2, -y+1/2, -z'
'-x, -y, -z'
'x-1/2, y, -z-1/2'
'x, -y-1/2, z-1/2'
'-x-1/2, y-1/2, z'

loop_
_atom_site_label
_atom_site_type_symbol
_atom_site_fract_x
_atom_site_fract_y
_atom_site_fract_z
_atom_site_U_iso_or_equiv
_atom_site_adp_type
_atom_site_occupancy
_atom_site_site_symmetry_order
_atom_site_calc_flag
_atom_site_refinement_flags_posn
_atom_site_refinement_flags_adp
_atom_site_refinement_flags_occupancy
_atom_site_disorder_assembly
_atom_site_disorder_group
O5 O 0.6469(5) 0.72999(14) 0.73647(11) 0.0428(7) Uani 1 1 d . U . . .
O2 O 0.0352(5) 0.74432(15) 0.63050(13) 0.0498(8) Uani 1 1 d . U . . .
O3 O 0.2280(5) 0.76633(16) 0.51430(13) 0.0531(8) Uani 1 1 d . U . . .
O1 O 0.0986(5) 0.84887(14) 0.66011(14) 0.0540(8) Uani 1 1 d . U . . .
N1 N 0.3717(5) 0.78050(14) 0.64072(13) 0.0333(7) Uani 1 1 d . U . . .
N2 N 0.1555(6) 0.79184(17) 0.64343(14) 0.0389(8) Uani 1 1 d . U . . .
N6 N 0.6764(6) 0.67776(16) 0.70768(15) 0.0397(8) Uani 1 1 d . U . . .
N5 N 0.5862(6) 0.61270(15) 0.61551(14) 0.0398(8) Uani 1 1 d . U . . .
N8 N 0.6171(7) 0.51099(17) 0.68123(16) 0.0459(9) Uani 1 1 d . U . . .
N4 N 0.4714(6) 0.61923(16) 0.56339(14) 0.0461(9) Uani 1 1 d . U . . .
N3 N 0.2663(7) 0.7053(2) 0.51542(15) 0.0507(10) Uani 1 1 d . U . . .
O7 O 0.4690(7) 0.53522(16) 0.70664(16) 0.0754(12) Uani 1 1 d . U . . .
O11 O 0.7078(6) 0.45802(15) 0.69257(19) 0.0810(12) Uani 1 1 d . U . . .
O13 O 0.4862(8) 0.46906(17) 0.57489(15) 0.0815(13) Uani 1 1 d . U . . .
C2 C 0.4378(6) 0.71585(17) 0.62133(15) 0.0302(8) Uani 1 1 d . U . . .
C3 C 0.5674(6) 0.67066(17) 0.65105(16) 0.0324(8) Uani 1 1 d . U . . .
O6 O 0.7944(7) 0.63154(16) 0.72303(19) 0.0921(15) Uani 1 1 d . U . . .
N9 N 0.6504(8) 0.50140(19) 0.57071(19) 0.0626(12) Uani 1 1 d . U . . .
C1 C 0.3880(7) 0.68020(19) 0.56717(16) 0.0378(9) Uani 1 1 d . U . . .
O4 O 0.2166(8) 0.66493(19) 0.47614(15) 0.0973(16) Uani 1 1 d . U . . .
O12 O 0.7817(8) 0.5016(2) 0.53072(18) 0.0955(15) Uani 1 1 d . U . . .
C4 C 0.5137(7) 0.83808(18) 0.65413(18) 0.0406(10) Uani 1 1 d . U . . .
H4A H 0.473698 0.877398 0.628817 0.061 Uiso 1 1 calc GR . . . .
H4B H 0.662330 0.825010 0.645375 0.061 Uiso 1 1 calc GR . . . .
H4C H 0.500495 0.850469 0.697182 0.061 Uiso 1 1 calc GR . . . .
O10 O 1.0503(6) 0.5153(2) 0.6438(2) 0.1064(16) Uani 1 1 d . U . . .
C5 C 0.6970(7) 0.55013(19) 0.6252(2) 0.0464(10) Uani 1 1 d . U . . .
N7 N 0.9393(8) 0.5604(2) 0.6259(3) 0.0987(19) Uani 1 1 d . U . . .
O8 O 1.0231(14) 0.6134(4) 0.6340(6) 0.113(4) Uani 0.5 1 d . U P A 1
O9 O 0.9716(11) 0.6117(4) 0.5798(4) 0.0596(18) Uani 0.5 1 d . U P A 2

loop_
_atom_site_aniso_label
_atom_site_aniso_U_11
_atom_site_aniso_U_22
_atom_site_aniso_U_33
_atom_site_aniso_U_23
_atom_site_aniso_U_13
_atom_site_aniso_U_12
O5 0.0457(19) 0.0482(16) 0.0344(14) -0.0061(12) -0.0022(13) 0.0030(14)
O2 0.0370(18) 0.0577(18) 0.0546(17) -0.0061(15) 0.0029(14) -0.0106(15)
O3 0.053(2) 0.0565(19) 0.0494(17) 0.0110(14) -0.0062(15) 0.0050(16)
O1 0.049(2) 0.0430(16) 0.070(2) -0.0012(15) 0.0068(17) 0.0142(14)
N1 0.0289(18) 0.0298(15) 0.0410(17) -0.0002(14) -0.0006(14) 0.0000(13)
N2 0.035(2) 0.0407(18) 0.0410(18) 0.0032(16) 0.0024(15) 0.0047(16)
N6 0.035(2) 0.0357(17) 0.0487(19) 0.0034(16) -0.0079(16) -0.0028(16)
N5 0.045(2) 0.0292(16) 0.0447(18) -0.0032(14) 0.0069(16) 0.0039(15)
N8 0.050(3) 0.0318(18) 0.056(2) -0.0017(16) -0.0128(19) -0.0015(17)
N4 0.065(3) 0.0345(18) 0.0382(18) -0.0042(15) 0.0054(18) -0.0052(17)
N3 0.061(3) 0.056(2) 0.0350(18) 0.0021(17) -0.0052(18) -0.007(2)
O7 0.106(3) 0.0447(18) 0.076(2) 0.0124(17) 0.039(2) 0.015(2)
O11 0.066(3) 0.0352(17) 0.142(3) 0.0204(19) -0.032(2) 0.0023(17)
O13 0.129(4) 0.052(2) 0.064(2) -0.0149(17) 0.012(2) -0.042(2)
C2 0.032(2) 0.0265(17) 0.0318(17) 0.0033(15) 0.0029(16) -0.0034(16)
C3 0.036(2) 0.0286(17) 0.0331(18) 0.0002(15) 0.0023(16) -0.0026(17)
O6 0.093(3) 0.0389(17) 0.145(3) -0.014(2) -0.085(3) 0.0192(18)
N9 0.083(4) 0.038(2) 0.067(3) -0.0083(19) 0.024(2) 0.002(2)
C1 0.049(3) 0.036(2) 0.0289(18) 0.0029(16) 0.0037(17) -0.0057(19)
O4 0.173(5) 0.067(2) 0.0517(19) -0.0106(17) -0.046(3) -0.013(3)
O12 0.118(4) 0.082(3) 0.086(3) 0.003(2) 0.057(3) 0.032(3)
C4 0.043(3) 0.0300(19) 0.049(2) -0.0037(18) 0.006(2) -0.0065(18)
O10 0.037(3) 0.094(3) 0.188(5) -0.023(3) -0.009(3) 0.013(2)
C5 0.037(3) 0.0297(19) 0.073(3) -0.0058(18) 0.008(2) -0.0014(17)
N7 0.044(3) 0.041(2) 0.212(6) -0.029(3) 0.036(3) -0.006(2)
O8 0.045(5) 0.043(4) 0.251(12) -0.013(6) 0.043(7) -0.017(3)
O9 0.036(4) 0.047(4) 0.095(5) -0.033(3) 0.009(4) -0.011(3)

loop_
_atom_type_symbol
_atom_type_description
_atom_type_scat_dispersion_real
_atom_type_scat_dispersion_imag
_atom_type_scat_source
C C 0.0033 0.0016 'International Tables Vol C Tables 4.2.6.8 and 6.1.1.4'
H H 0.0000 0.0000 'International Tables Vol C Tables 4.2.6.8 and 6.1.1.4'
N N 0.0061 0.0033 'International Tables Vol C Tables 4.2.6.8 and 6.1.1.4'
O O 0.0106 0.0060 'International Tables Vol C Tables 4.2.6.8 and 6.1.1.4'

loop_
_geom_angle_atom_site_label_1
_geom_angle_atom_site_label_2
_geom_angle_atom_site_label_3
_geom_angle
_geom_angle_site_symmetry_1
_geom_angle_site_symmetry_3
_geom_angle_publ_flag
N2 N1 C2 116.8(3) . . ?
N2 N1 C4 117.7(3) . . ?
C2 N1 C4 125.4(3) . . ?
O2 N2 N1 118.1(3) . . ?
O1 N2 O2 125.4(4) . . ?
O1 N2 N1 116.5(3) . . ?
O5 N6 C3 117.7(3) . . ?
O6 N6 O5 124.9(3) . . ?
O6 N6 C3 117.4(3) . . ?
N4 N5 C3 110.9(3) . . ?
N4 N5 C5 117.7(3) . . ?
C3 N5 C5 131.4(4) . . ?
O7 N8 O11 127.9(4) . . ?
O7 N8 C5 115.8(3) . . ?
O11 N8 C5 116.2(4) . . ?
C1 N4 N5 104.1(3) . . ?
O3 N3 C1 116.7(3) . . ?
O4 N3 O3 125.0(4) . . ?
O4 N3 C1 118.3(4) . . ?
N1 C2 C1 129.6(3) . . ?
C3 C2 N1 127.9(3) . . ?
C3 C2 C1 102.4(3) . . ?
N5 C3 N6 122.3(3) . . ?
C2 C3 N6 129.7(3) . . ?
C2 C3 N5 108.0(3) . . ?
O13 N9 C5 114.8(4) . . ?
O12 N9 O13 129.5(5) . . ?
O12 N9 C5 115.7(5) . . ?
N4 C1 N3 117.8(3) . . ?
N4 C1 C2 114.6(4) . . ?
C2 C1 N3 127.5(4) . . ?
N1 C4 H4A 109.5 . . ?
N1 C4 H4B 109.5 . . ?
N1 C4 H4C 109.5 . . ?
H4A C4 H4B 109.5 . . ?
H4A C4 H4C 109.5 . . ?
H4B C4 H4C 109.5 . . ?
N5 C5 N8 113.1(3) . . ?
N5 C5 N9 108.6(4) . . ?
N5 C5 N7 111.8(4) . . ?
N8 C5 N9 104.7(3) . . ?
N7 C5 N8 112.3(4) . . ?
N7 C5 N9 105.8(4) . . ?
O10 N7 C5 118.9(4) . . ?
O10 N7 O9 131.9(6) . . ?
O8 N7 O10 110.1(8) . . ?
O8 N7 C5 124.0(6) . . ?
O9 N7 C5 102.9(5) . . ?

loop_
_geom_bond_atom_site_label_1
_geom_bond_atom_site_label_2
_geom_bond_distance
_geom_bond_site_symmetry_2
_geom_bond_publ_flag
O5 N6 1.214(4) . ?
O2 N2 1.226(4) . ?
O3 N3 1.215(4) . ?
O1 N2 1.224(4) . ?
N1 N2 1.367(5) . ?
N1 C2 1.394(4) . ?
N1 C4 1.461(5) . ?
N6 C3 1.425(5) . ?
N6 O6 1.212(4) . ?
N5 N4 1.356(5) . ?
N5 C3 1.380(4) . ?
N5 C5 1.419(5) . ?
N8 O7 1.178(5) . ?
N8 O11 1.205(4) . ?
N8 C5 1.532(6) . ?
N4 C1 1.301(5) . ?
N3 C1 1.452(5) . ?
N3 O4 1.209(4) . ?
O13 N9 1.206(6) . ?
C2 C3 1.363(5) . ?
C2 C1 1.413(5) . ?
N9 O12 1.201(5) . ?
N9 C5 1.557(6) . ?
C4 H4A 0.9800 . ?
C4 H4B 0.9800 . ?
C4 H4C 0.9800 . ?
O10 N7 1.188(6) . ?
C5 N7 1.524(7) . ?
N7 O8 1.171(8) . ?
N7 O9 1.440(10) . ?
